data_4109393
loop_
_publ_author_name
'Chao Liu'
'Dong-Mei Shen'
'Qing-Yun Chen'

_publ_section_title
;
 Synthesis and Reactions of 20 \p-Electron
 \b-Tetrakis(trifluoromethyl)-meso-tetraphenylporphyrins
;
_journal_name_full 'Journal of the American Chemical Society'
_journal_page_first 5814
_journal_page_last 5815
_journal_paper_doi 10.1021/ja070855c
_journal_volume 129
_journal_year 2007
_chemical_absolute_configuration ad
_chemical_formula_sum 'C48 H26 F12 N4 Ni'
_chemical_formula_weight 945.44
_chemical_name_systematic
; 
 ? 
;
_space_group_IT_number 4
_symmetry_cell_setting monoclinic
_symmetry_space_group_name_Hall 'P 2yb'
_symmetry_space_group_name_H-M 'P 1 21 1'
_atom_sites_solution_hydrogens geom
_atom_sites_solution_primary direct
_atom_sites_solution_secondary difmap
_audit_creation_method SHELXL-97
_cell_angle_alpha 90.00
_cell_angle_beta 96.481(2)
_cell_angle_gamma 90.00
_cell_formula_units_Z 2
_cell_length_a 11.6538(9)
_cell_length_b 9.9677(7)
_cell_length_c 17.1839(12)
_cell_measurement_reflns_used 1349
_cell_measurement_temperature 293(2)
_cell_measurement_theta_max 37.333
_cell_measurement_theta_min 4.468
_cell_volume 1983.4(2)
_computing_cell_refinement 'Bruker SMART'
_computing_data_collection 'Bruker SMART'
_computing_data_reduction 'Bruker SHELXTL'
_computing_molecular_graphics 'Bruker SHELXTL'
_computing_publication_material 'Bruker SHELXTL'
_computing_structure_refinement 'SHELXL-97 (Sheldrick, 1997)'
_computing_structure_solution 'SHELXS-97 (Sheldrick, 1990)'
_diffrn_ambient_temperature 293(2)
_diffrn_measured_fraction_theta_full 0.997
_diffrn_measured_fraction_theta_max 0.997
_diffrn_measurement_device_type 'CCD area detector'
_diffrn_measurement_method 'phi and omega scans'
_diffrn_radiation_monochromator graphite
_diffrn_radiation_source 'fine-focus sealed tube'
_diffrn_radiation_type MoK\a
_diffrn_radiation_wavelength 0.71073
_diffrn_reflns_av_R_equivalents 0.0481
_diffrn_reflns_av_sigmaI/netI 0.1456
_diffrn_reflns_limit_h_max 9
_diffrn_reflns_limit_h_min -14
_diffrn_reflns_limit_k_max 12
_diffrn_reflns_limit_k_min -11
_diffrn_reflns_limit_l_max 20
_diffrn_reflns_limit_l_min -16
_diffrn_reflns_number 10578
_diffrn_reflns_theta_full 25.50
_diffrn_reflns_theta_max 25.50
_diffrn_reflns_theta_min 1.76
_exptl_absorpt_coefficient_mu 0.588
_exptl_absorpt_correction_T_max 1.00000
_exptl_absorpt_correction_T_min 0.87814
_exptl_absorpt_correction_type empirical
_exptl_crystal_colour red
_exptl_crystal_density_diffrn 1.583
_exptl_crystal_F_000 956
_exptl_crystal_size_max 0.147
_exptl_crystal_size_mid 0.124
_exptl_crystal_size_min 0.078
_refine_diff_density_max 0.468
_refine_diff_density_min -0.355
_refine_diff_density_rms 0.057
_refine_ls_abs_structure_details 'Flack H D (1983), Acta Cryst. A39, 876-881'
_refine_ls_abs_structure_Flack 0.00(2)
_refine_ls_extinction_method none
_refine_ls_goodness_of_fit_ref 0.735
_refine_ls_hydrogen_treatment constr
_refine_ls_matrix_type full
_refine_ls_number_parameters 587
_refine_ls_number_reflns 7092
_refine_ls_number_restraints 3
_refine_ls_restrained_S_all 0.738
_refine_ls_R_factor_all 0.0902
_refine_ls_R_factor_gt 0.0568
_refine_ls_shift/su_max 0.084
_refine_ls_shift/su_mean 0.009
_refine_ls_structure_factor_coef Fsqd
_refine_ls_weighting_details 'calc w=1/[\s^2^(Fo^2^)+(0.0393P)^2^+0.0000P] where P=(Fo^2^+2Fc^2^)/3'
_refine_ls_weighting_scheme calc
_refine_ls_wR_factor_gt 0.0932
_refine_ls_wR_factor_ref 0.1080
_reflns_number_gt 4295
_reflns_number_total 7092
_reflns_threshold_expression >2sigma(I)
_cod_data_source_file ja070855csi20070206_124038.cif
_cod_data_source_block cd25351
_cod_database_code 4109393

loop_
_symmetry_equiv_pos_as_xyz
'x, y, z'
'-x, y+1/2, -z'

loop_
_atom_site_label
_atom_site_type_symbol
_atom_site_fract_x
_atom_site_fract_y
_atom_site_fract_z
_atom_site_U_iso_or_equiv
_atom_site_adp_type
_atom_site_occupancy
_atom_site_symmetry_multiplicity
_atom_site_calc_flag
_atom_site_refinement_flags
Ni Ni 0.84780(6) 0.07124(7) 0.71994(3) 0.03051(17) Uani 1 1 d .
N1 N 0.8665(4) -0.0005(4) 0.8237(2) 0.0325(11) Uani 1 1 d .
N2 N 0.6995(4) 0.0009(5) 0.7030(2) 0.0354(12) Uani 1 1 d .
N3 N 0.8338(4) 0.1348(4) 0.6138(2) 0.0324(11) Uani 1 1 d .
N4 N 1.0014(4) 0.1278(4) 0.7350(3) 0.0367(12) Uani 1 1 d .
F1 F 1.0816(3) -0.2763(4) 0.9655(2) 0.0671(11) Uani 1 1 d .
F2 F 1.0735(4) -0.1165(5) 1.0458(2) 0.1046(19) Uani 1 1 d .
F3 F 0.9474(4) -0.2693(5) 1.0352(3) 0.1073(19) Uani 1 1 d .
F4 F 0.8074(4) -0.0867(5) 1.07402(19) 0.0919(16) Uani 1 1 d .
F5 F 0.7059(4) -0.2303(4) 1.0049(3) 0.0949(16) Uani 1 1 d .
F6 F 0.6581(3) -0.0260(4) 1.00145(19) 0.0723(12) Uani 1 1 d .
F7 F 0.7575(4) -0.0156(5) 0.3789(2) 0.0942(16) Uani 1 1 d .
F8 F 0.6692(6) 0.1674(7) 0.3692(3) 0.158(5) Uani 1 1 d D
F9 F 0.8463(7) 0.1513(7) 0.3554(3) 0.146(3) Uani 1 1 d D
F10 F 0.8503(5) 0.4037(5) 0.4052(3) 0.120(2) Uani 1 1 d .
F11 F 1.0117(6) 0.3118(6) 0.4242(4) 0.166(4) Uani 1 1 d .
F12 F 0.9590(5) 0.4575(6) 0.4975(3) 0.136(2) Uani 1 1 d .
C1 C 0.9652(5) -0.0575(5) 0.8627(3) 0.0362(14) Uani 1 1 d .
C2 C 0.9364(6) -0.1121(5) 0.9333(3) 0.0387(15) Uani 1 1 d .
C3 C 0.8201(5) -0.0837(6) 0.9384(3) 0.0363(15) Uani 1 1 d .
C4 C 0.7799(5) -0.0181(5) 0.8684(3) 0.0330(14) Uani 1 1 d .
C5 C 0.6569(5) 0.0173(6) 0.8395(3) 0.0384(16) Uani 1 1 d .
H5 H 0.6066 -0.0322 0.8715 0.046 Uiso 1 1 calc R
C6 C 0.6322(5) -0.0320(6) 0.7564(3) 0.0365(14) Uani 1 1 d .
C7 C 0.5374(5) -0.1097(6) 0.7241(4) 0.0504(18) Uani 1 1 d .
H7 H 0.4780 -0.1426 0.7506 0.060 Uiso 1 1 calc R
C8 C 0.5489(5) -0.1276(6) 0.6467(3) 0.0460(17) Uani 1 1 d .
H8 H 0.5006 -0.1774 0.6108 0.055 Uiso 1 1 calc R
C9 C 0.6515(5) -0.0537(6) 0.6312(3) 0.0386(15) Uani 1 1 d .
C10 C 0.6859(5) -0.0252(6) 0.5601(3) 0.0381(15) Uani 1 1 d .
C11 C 0.7700(4) 0.0759(7) 0.5500(3) 0.0345(12) Uani 1 1 d .
C12 C 0.7970(5) 0.1432(6) 0.4812(3) 0.0373(14) Uani 1 1 d .
C13 C 0.8724(5) 0.2450(6) 0.5061(3) 0.0439(16) Uani 1 1 d .
C14 C 0.8953(5) 0.2343(6) 0.5872(3) 0.0374(15) Uani 1 1 d .
C15 C 0.9813(5) 0.3157(6) 0.6421(3) 0.0449(16) Uani 1 1 d .
H15 H 1.0352 0.3575 0.6095 0.054 Uiso 1 1 calc R
C16 C 1.0498(5) 0.2198(6) 0.6957(3) 0.0435(16) Uani 1 1 d .
C17 C 1.1714(6) 0.2152(7) 0.7105(4) 0.0569(19) Uani 1 1 d .
H17 H 1.2238 0.2730 0.6910 0.068 Uiso 1 1 calc R
C18 C 1.1962(5) 0.1099(6) 0.7588(3) 0.0495(19) Uani 1 1 d .
H18 H 1.2695 0.0777 0.7761 0.059 Uiso 1 1 calc R
C19 C 1.0897(5) 0.0569(7) 0.7784(3) 0.0403(14) Uani 1 1 d .
C20 C 1.0759(5) -0.0367(6) 0.8356(3) 0.0331(14) Uani 1 1 d .
C21 C 1.0102(8) -0.1900(10) 0.9960(5) 0.063(2) Uani 1 1 d .
C22 C 0.7496(6) -0.1070(8) 1.0031(4) 0.0540(18) Uani 1 1 d .
C23 C 0.6242(6) 0.1649(7) 0.8419(3) 0.0374(16) Uani 1 1 d .
C24 C 0.5086(6) 0.1978(8) 0.8463(4) 0.063(2) Uani 1 1 d .
H24 H 0.4564 0.1296 0.8534 0.075 Uiso 1 1 calc R
C25 C 0.4698(7) 0.3272(9) 0.8405(4) 0.073(2) Uani 1 1 d .
H25 H 0.3920 0.3472 0.8413 0.087 Uiso 1 1 calc R
C26 C 0.5505(8) 0.4280(9) 0.8335(5) 0.088(3) Uani 1 1 d .
H26 H 0.5264 0.5170 0.8303 0.105 Uiso 1 1 calc R
C27 C 0.6617(8) 0.3993(7) 0.8312(4) 0.079(2) Uani 1 1 d .
H27 H 0.7140 0.4682 0.8257 0.095 Uiso 1 1 calc R
C28 C 0.7003(6) 0.2676(7) 0.8369(4) 0.0562(18) Uani 1 1 d .
H28 H 0.7786 0.2492 0.8372 0.067 Uiso 1 1 calc R
C29 C 0.6230(6) -0.1024(7) 0.4935(3) 0.0506(18) Uani 1 1 d .
C30 C 0.5254(7) -0.0567(13) 0.4533(4) 0.116(5) Uani 1 1 d .
H30 H 0.4959 0.0263 0.4658 0.125 Uiso 1 1 calc R
C31 C 0.4677(9) -0.1333(18) 0.3928(6) 0.117(7) Uani 1 1 d .
H31 H 0.4001 -0.1027 0.3644 0.130 Uiso 1 1 calc R
C32 C 0.5151(11) -0.2572(15) 0.3765(6) 0.118(6) Uani 1 1 d .
H32 H 0.4778 -0.3098 0.3367 0.124 Uiso 1 1 calc R
C33 C 0.6099(10) -0.3015(9) 0.4152(5) 0.099(4) Uani 1 1 d .
H33 H 0.6391 -0.3853 0.4041 0.119 Uiso 1 1 calc R
C34 C 0.6663(8) -0.2217(7) 0.4730(4) 0.080(3) Uani 1 1 d .
H34 H 0.7364 -0.2508 0.4986 0.096 Uiso 1 1 calc R
C35 C 0.7547(9) 0.1134(8) 0.3976(5) 0.082(3) Uani 1 1 d D
C36 C 0.9251(8) 0.3459(9) 0.4568(4) 0.072(2) Uani 1 1 d .
C37 C 0.9255(6) 0.4293(6) 0.6846(4) 0.0472(17) Uani 1 1 d .
C38 C 0.8365(7) 0.5025(8) 0.6480(4) 0.077(3) Uani 1 1 d .
H38 H 0.8019 0.4756 0.5990 0.092 Uiso 1 1 calc R
C39 C 0.7970(8) 0.6160(8) 0.6825(5) 0.091(3) Uani 1 1 d .
H39 H 0.7379 0.6661 0.6556 0.109 Uiso 1 1 calc R
C40 C 0.8425(9) 0.6553(8) 0.7543(5) 0.088(3) Uani 1 1 d .
H40 H 0.8145 0.7310 0.7775 0.106 Uiso 1 1 calc R
C41 C 0.9313(7) 0.5814(10) 0.7927(4) 0.088(2) Uani 1 1 d .
H41 H 0.9640 0.6074 0.8423 0.105 Uiso 1 1 calc R
C42 C 0.9722(6) 0.4680(8) 0.7576(4) 0.066(2) Uani 1 1 d .
H42 H 1.0318 0.4181 0.7840 0.079 Uiso 1 1 calc R
C43 C 1.1834(5) -0.1072(6) 0.8680(3) 0.0353(14) Uani 1 1 d .
C44 C 1.2561(6) -0.0556(7) 0.9289(3) 0.0559(19) Uani 1 1 d .
H44 H 1.2356 0.0220 0.9541 0.067 Uiso 1 1 calc R
C45 C 1.3600(6) -0.1187(9) 0.9531(4) 0.073(2) Uani 1 1 d .
H45 H 1.4099 -0.0830 0.9939 0.087 Uiso 1 1 calc R
C46 C 1.3884(6) -0.2335(9) 0.9166(4) 0.070(2) Uani 1 1 d .
H46 H 1.4573 -0.2772 0.9333 0.084 Uiso 1 1 calc R
C47 C 1.3163(7) -0.2845(8) 0.8558(4) 0.073(2) Uani 1 1 d .
H47 H 1.3369 -0.3624 0.8310 0.087 Uiso 1 1 calc R
C48 C 1.2139(6) -0.2221(7) 0.8310(4) 0.0532(18) Uani 1 1 d .
H48 H 1.1653 -0.2573 0.7893 0.064 Uiso 1 1 calc R

loop_
_atom_site_aniso_label
_atom_site_aniso_U_11
_atom_site_aniso_U_22
_atom_site_aniso_U_33
_atom_site_aniso_U_23
_atom_site_aniso_U_13
_atom_site_aniso_U_12
Ni 0.0309(4) 0.0303(3) 0.0292(3) 0.0032(4) -0.0012(3) -0.0009(4)
N1 0.031(3) 0.037(3) 0.029(2) -0.001(2) 0.001(2) -0.005(2)
N2 0.033(3) 0.041(3) 0.032(3) -0.001(2) 0.002(2) -0.006(2)
N3 0.036(3) 0.032(3) 0.029(3) 0.000(2) 0.001(2) 0.001(2)
N4 0.033(3) 0.038(3) 0.039(3) 0.011(2) 0.002(2) -0.001(2)
F1 0.070(3) 0.065(3) 0.067(3) 0.023(2) 0.010(2) 0.024(2)
F2 0.116(4) 0.123(4) 0.061(3) -0.013(3) -0.051(3) 0.034(4)
F3 0.084(4) 0.132(4) 0.111(4) 0.093(4) 0.033(3) 0.032(3)
F4 0.079(3) 0.167(5) 0.030(2) 0.019(3) 0.005(2) 0.016(3)
F5 0.113(4) 0.069(3) 0.111(4) 0.024(3) 0.052(3) -0.022(3)
F6 0.061(3) 0.106(3) 0.052(2) 0.013(2) 0.017(2) 0.023(3)
F7 0.123(4) 0.090(4) 0.076(3) -0.033(3) 0.040(3) -0.004(3)
F8 0.141(8) 0.102(8) 0.107(4) -0.055(4) -0.041(5) 0.057(7)
F9 0.205(9) 0.172(6) 0.067(3) 0.011(3) 0.041(5) -0.012(6)
F10 0.157(6) 0.097(4) 0.100(4) 0.064(3) -0.007(4) -0.008(4)
F11 0.111(8) 0.100(6) 0.115(8) 0.059(5) 0.050(7) 0.030(5)
F12 0.186(6) 0.131(5) 0.086(3) 0.040(3) -0.004(4) -0.083(5)
C1 0.041(4) 0.033(3) 0.034(3) -0.002(3) 0.000(3) -0.001(3)
C2 0.054(4) 0.032(3) 0.029(3) 0.008(3) -0.002(3) 0.003(3)
C3 0.043(4) 0.037(4) 0.028(3) 0.002(3) 0.001(3) 0.002(3)
C4 0.032(3) 0.032(3) 0.033(3) 0.002(3) -0.004(3) 0.007(3)
C5 0.032(4) 0.051(4) 0.032(3) 0.009(3) 0.002(3) -0.004(3)
C6 0.032(4) 0.036(3) 0.041(3) 0.005(3) 0.000(3) -0.008(3)
C7 0.041(4) 0.047(4) 0.063(5) 0.009(3) 0.007(4) -0.009(3)
C8 0.038(4) 0.059(4) 0.039(4) -0.005(3) -0.005(3) -0.013(4)
C9 0.032(4) 0.037(3) 0.044(4) 0.000(3) -0.007(3) -0.003(3)
C10 0.039(4) 0.038(3) 0.034(3) 0.001(3) -0.010(3) 0.006(3)
C11 0.040(3) 0.036(3) 0.026(3) 0.001(3) -0.002(2) 0.008(4)
C12 0.045(4) 0.038(3) 0.027(3) -0.002(3) -0.003(3) 0.008(3)
C13 0.048(4) 0.047(4) 0.037(4) 0.008(3) 0.004(3) -0.001(3)
C14 0.036(4) 0.042(4) 0.033(3) 0.009(3) 0.001(3) 0.003(3)
C15 0.039(4) 0.054(4) 0.040(4) 0.015(3) -0.001(3) -0.012(3)
C16 0.037(4) 0.053(4) 0.040(4) 0.014(3) 0.001(3) -0.006(3)
C17 0.034(4) 0.067(5) 0.069(5) 0.025(4) 0.004(4) -0.018(4)
C18 0.027(3) 0.062(5) 0.058(4) 0.017(3) -0.002(3) 0.003(3)
C19 0.031(3) 0.045(4) 0.044(3) 0.003(3) 0.000(3) 0.005(4)
C20 0.031(3) 0.038(3) 0.030(3) -0.003(3) -0.002(3) 0.001(3)
C21 0.056(5) 0.082(6) 0.052(4) 0.021(4) 0.006(4) 0.012(4)
C22 0.049(5) 0.078(5) 0.035(4) 0.016(4) 0.002(3) 0.008(4)
C23 0.035(4) 0.049(4) 0.029(3) 0.001(3) 0.006(3) 0.007(3)
C24 0.047(5) 0.083(6) 0.059(5) -0.006(4) 0.011(4) -0.001(4)
C25 0.047(5) 0.097(7) 0.073(5) -0.009(5) -0.001(4) 0.037(5)
C26 0.100(8) 0.079(7) 0.090(6) 0.004(5) 0.039(6) 0.050(6)
C27 0.109(8) 0.041(5) 0.093(6) 0.010(4) 0.037(6) 0.016(5)
C28 0.043(4) 0.056(5) 0.070(5) -0.005(4) 0.009(4) 0.011(4)
C29 0.050(5) 0.070(5) 0.033(3) -0.013(3) 0.007(3) -0.002(4)
C30 0.067(6) 0.174(14) 0.084(6) -0.051(8) -0.047(5) 0.066(8)
C31 0.053(7) 0.16(2) 0.082(8) -0.039(11) -0.008(6) 0.000(10)
C32 0.116(12) 0.205(15) 0.067(7) -0.049(9) 0.026(7) -0.099(11)
C33 0.169(12) 0.074(6) 0.057(6) -0.037(5) 0.025(6) -0.047(7)
C34 0.130(8) 0.054(5) 0.054(5) -0.011(4) 0.006(5) -0.019(5)
C35 0.137(9) 0.061(6) 0.053(5) 0.000(4) 0.035(6) -0.029(5)
C36 0.098(7) 0.064(5) 0.054(5) 0.007(4) 0.005(5) -0.012(5)
C37 0.045(4) 0.040(4) 0.056(4) 0.001(3) 0.003(4) -0.009(3)
C38 0.096(7) 0.054(5) 0.074(6) 0.004(4) -0.020(5) 0.015(5)
C39 0.117(8) 0.061(6) 0.090(6) 0.003(5) -0.009(6) 0.028(5)
C40 0.129(9) 0.041(5) 0.097(7) -0.008(5) 0.021(6) -0.008(5)
C41 0.094(6) 0.075(6) 0.090(6) -0.029(6) -0.006(5) -0.032(7)
C42 0.076(6) 0.068(5) 0.052(4) -0.008(4) 0.000(4) 0.004(5)
C43 0.030(3) 0.042(4) 0.033(3) 0.013(3) -0.001(3) 0.004(3)
C44 0.052(5) 0.052(4) 0.060(4) -0.005(3) -0.011(4) 0.002(4)
C45 0.042(5) 0.093(7) 0.076(6) 0.018(5) -0.024(4) -0.002(5)
C46 0.037(5) 0.088(6) 0.085(6) 0.037(5) 0.007(4) 0.022(5)
C47 0.062(6) 0.060(5) 0.097(6) 0.007(5) 0.015(5) 0.031(5)
C48 0.052(5) 0.052(4) 0.055(4) 0.001(3) 0.007(3) 0.015(4)

loop_
_atom_type_symbol
_atom_type_description
_atom_type_scat_dispersion_real
_atom_type_scat_dispersion_imag
_atom_type_scat_source
C C 0.0033 0.0016 'International Tables Vol C Tables 4.2.6.8 and 6.1.1.4'
H H 0.0000 0.0000 'International Tables Vol C Tables 4.2.6.8 and 6.1.1.4'
N N 0.0061 0.0033 'International Tables Vol C Tables 4.2.6.8 and 6.1.1.4'
F F 0.0171 0.0103 'International Tables Vol C Tables 4.2.6.8 and 6.1.1.4'
Ni Ni 0.3393 1.1124 'International Tables Vol C Tables 4.2.6.8 and 6.1.1.4'

loop_
_geom_angle_atom_site_label_1
_geom_angle_atom_site_label_2
_geom_angle_atom_site_label_3
_geom_angle
N2 Ni N4 175.2(2)
N2 Ni N3 89.89(19)
N4 Ni N3 90.53(19)
N2 Ni N1 90.62(19)
N4 Ni N1 88.70(19)
N3 Ni N1 176.8(2)
C4 N1 C1 107.7(4)
C4 N1 Ni 124.6(4)
C1 N1 Ni 127.3(4)
C6 N2 C9 107.9(5)
C6 N2 Ni 127.1(4)
C9 N2 Ni 123.7(4)
C14 N3 C11 107.8(5)
C14 N3 Ni 125.4(4)
C11 N3 Ni 126.4(4)
C16 N4 C19 107.3(5)
C16 N4 Ni 127.2(4)
C19 N4 Ni 124.0(4)
C2 C1 N1 108.1(5)
C2 C1 C20 130.4(5)
N1 C1 C20 120.7(5)
C1 C2 C3 107.7(5)
C1 C2 C21 129.9(6)
C3 C2 C21 122.4(6)
C2 C3 C4 105.8(5)
C2 C3 C22 130.1(5)
C4 C3 C22 124.0(6)
N1 C4 C3 110.5(5)
N1 C4 C5 121.8(5)
C3 C4 C5 127.3(5)
C6 C5 C4 108.0(5)
C6 C5 C23 108.6(5)
C4 C5 C23 116.8(5)
C6 C5 H5 107.7
C4 C5 H5 107.7
C23 C5 H5 107.7
N2 C6 C7 111.3(5)
N2 C6 C5 121.0(5)
C7 C6 C5 127.6(5)
C8 C7 C6 107.3(6)
C8 C7 H7 126.3
C6 C7 H7 126.3
C7 C8 C9 106.6(5)
C7 C8 H8 126.7
C9 C8 H8 126.7
C10 C9 N2 125.5(5)
C10 C9 C8 127.1(5)
N2 C9 C8 106.8(5)
C9 C10 C11 122.2(5)
C9 C10 C29 114.2(5)
C11 C10 C29 123.4(5)
N3 C11 C12 107.9(5)
N3 C11 C10 121.1(4)
C12 C11 C10 130.7(5)
C13 C12 C11 106.4(5)
C13 C12 C35 125.0(6)
C11 C12 C35 128.6(6)
C12 C13 C14 107.3(5)
C12 C13 C36 127.6(6)
C14 C13 C36 125.1(6)
N3 C14 C13 110.5(5)
N3 C14 C15 121.6(5)
C13 C14 C15 127.9(6)
C16 C15 C37 113.9(5)
C16 C15 C14 107.9(5)
C37 C15 C14 113.7(5)
C16 C15 H15 107.0
C37 C15 H15 107.0
C14 C15 H15 107.0
N4 C16 C17 111.5(5)
N4 C16 C15 122.5(6)
C17 C16 C15 126.0(6)
C18 C17 C16 106.1(6)
C18 C17 H17 126.9
C16 C17 H17 127.0
C17 C18 C19 107.6(6)
C17 C18 H18 126.2
C19 C18 H18 126.2
C20 C19 N4 125.9(5)
C20 C19 C18 126.6(5)
N4 C19 C18 107.2(5)
C19 C20 C1 120.8(5)
C19 C20 C43 115.1(5)
C1 C20 C43 124.0(5)
F2 C21 F1 106.8(8)
F2 C21 F3 108.1(8)
F1 C21 F3 102.8(7)
F2 C21 C2 114.6(7)
F1 C21 C2 112.1(7)
F3 C21 C2 111.6(7)
F5 C22 F6 104.6(6)
F5 C22 F4 105.9(6)
F6 C22 F4 104.3(6)
F5 C22 C3 114.2(6)
F6 C22 C3 113.6(5)
F4 C22 C3 113.4(6)
C28 C23 C24 117.7(6)
C28 C23 C5 123.9(6)
C24 C23 C5 118.3(6)
C25 C24 C23 122.1(7)
C25 C24 H24 119.0
C23 C24 H24 119.0
C24 C25 C26 117.8(7)
C24 C25 H25 121.1
C26 C25 H25 121.1
C27 C26 C25 121.1(8)
C27 C26 H26 119.4
C25 C26 H26 119.4
C26 C27 C28 120.7(8)
C26 C27 H27 119.7
C28 C27 H27 119.7
C23 C28 C27 120.4(7)
C23 C28 H28 119.8
C27 C28 H28 119.8
C30 C29 C34 118.9(7)
C30 C29 C10 122.1(7)
C34 C29 C10 119.0(6)
C29 C30 C31 120.3(10)
C29 C30 H30 119.8
C31 C30 H30 119.8
C32 C31 C30 117.7(11)
C32 C31 H31 121.2
C30 C31 H31 121.2
C31 C32 C33 122.1(11)
C31 C32 H32 118.9
C33 C32 H32 119.0
C32 C33 C34 118.7(11)
C32 C33 H33 120.6
C34 C33 H33 120.6
C29 C34 C33 122.2(9)
C29 C34 H34 118.9
C33 C34 H34 118.9
F8 C35 F7 112.4(9)
F8 C35 F9 108.5(8)
F7 C35 F9 95.4(7)
F8 C35 C12 118.4(8)
F7 C35 C12 114.2(6)
F9 C35 C12 104.8(7)
F11 C36 F10 109.0(7)
F11 C36 F12 104.6(9)
F10 C36 F12 97.0(7)
F11 C36 C13 118.3(8)
F10 C36 C13 113.4(8)
F12 C36 C13 112.2(6)
C38 C37 C42 118.5(7)
C38 C37 C15 121.2(6)
C42 C37 C15 120.1(6)
C37 C38 C39 120.9(8)
C37 C38 H38 119.5
C39 C38 H38 119.6
C40 C39 C38 121.1(8)
C40 C39 H39 119.5
C38 C39 H39 119.4
C39 C40 C41 118.8(8)
C39 C40 H40 120.6
C41 C40 H40 120.6
C40 C41 C42 120.1(7)
C40 C41 H41 119.9
C42 C41 H41 120.0
C41 C42 C37 120.6(7)
C41 C42 H42 119.7
C37 C42 H42 119.7
C44 C43 C48 119.7(6)
C44 C43 C20 122.1(6)
C48 C43 C20 118.0(5)
C43 C44 C45 120.2(7)
C43 C44 H44 119.9
C45 C44 H44 119.9
C46 C45 C44 119.5(7)
C46 C45 H45 120.3
C44 C45 H45 120.3
C45 C46 C47 120.4(7)
C45 C46 H46 119.8
C47 C46 H46 119.8
C46 C47 C48 120.6(7)
C46 C47 H47 119.7
C48 C47 H47 119.7
C43 C48 C47 119.6(6)
C43 C48 H48 120.2
C47 C48 H48 120.2

loop_
_geom_bond_atom_site_label_1
_geom_bond_atom_site_label_2
_geom_bond_distance
Ni N2 1.857(5)
Ni N4 1.867(5)
Ni N3 1.921(4)
Ni N1 1.910(4)
N1 C4 1.348(6)
N1 C1 1.387(6)
N2 C6 1.315(6)
N2 C9 1.406(6)
N3 C14 1.334(7)
N3 C11 1.384(6)
N4 C16 1.304(7)
N4 C19 1.393(7)
F1 C21 1.344(9)
F2 C21 1.293(10)
F3 C21 1.314(9)
F4 C22 1.339(7)
F5 C22 1.332(8)
F6 C22 1.335(7)
F7 C35 1.327(9)
F8 C35 1.189(9)
F9 C35 1.408(9)
F10 C36 1.305(9)
F11 C36 1.256(9)
F12 C36 1.348(9)
C1 C2 1.404(7)
C1 C20 1.435(7)
C2 C3 1.397(8)
C2 C21 1.515(9)
C3 C4 1.403(7)
C3 C22 1.473(8)
C4 C5 1.505(7)
C5 C6 1.507(7)
C5 C23 1.521(8)
C5 H5 0.9800
C6 C7 1.412(7)
C7 C8 1.363(7)
C7 H7 0.9300
C8 C9 1.454(8)
C8 H8 0.9300
C9 C10 1.358(7)
C10 C11 1.430(8)
C10 C29 1.500(8)
C11 C12 1.424(7)
C12 C13 1.378(8)
C12 C35 1.495(9)
C13 C14 1.393(7)
C13 C36 1.492(9)
C14 C15 1.530(8)
C15 C16 1.495(7)
C15 C37 1.532(8)
C15 H15 0.9800
C16 C17 1.412(8)
C17 C18 1.348(8)
C17 H17 0.9300
C18 C19 1.424(7)
C18 H18 0.9300
C19 C20 1.377(8)
C20 C43 1.489(7)
C23 C28 1.364(8)
C23 C24 1.397(8)
C24 C25 1.367(9)
C24 H24 0.9300
C25 C26 1.391(11)
C25 H25 0.9300
C26 C27 1.332(10)
C26 H26 0.9300
C27 C28 1.388(9)
C27 H27 0.9300
C28 H28 0.9300
C29 C30 1.342(9)
C29 C34 1.353(9)
C30 C31 1.400(13)
C30 H30 0.9300
C31 C32 1.394(18)
C31 H31 0.9300
C32 C33 1.301(14)
C32 H32 0.9300
C33 C34 1.380(9)
C33 H33 0.9300
C34 H34 0.9300
C37 C38 1.363(8)
C37 C42 1.364(8)
C38 C39 1.381(9)
C38 H38 0.9300
C39 C40 1.345(10)
C39 H39 0.9300
C40 C41 1.377(11)
C40 H40 0.9300
C41 C42 1.391(10)
C41 H41 0.9300
C42 H42 0.9300
C43 C44 1.370(7)
C43 C48 1.377(8)
C44 C45 1.386(8)
C44 H44 0.9300
C45 C46 1.364(10)
C45 H45 0.9300
C46 C47 1.362(10)
C46 H46 0.9300
C47 C48 1.371(8)
C47 H47 0.9300
C48 H48 0.9300

loop_
_geom_torsion_atom_site_label_1
_geom_torsion_atom_site_label_2
_geom_torsion_atom_site_label_3
_geom_torsion_atom_site_label_4
_geom_torsion
N2 Ni N1 C4 -30.5(5)
N4 Ni N1 C4 154.3(4)
N3 Ni N1 C4 -129(4)
N2 Ni N1 C1 141.3(4)
N4 Ni N1 C1 -33.9(4)
N3 Ni N1 C1 42(4)
N4 Ni N2 C6 104(2)
N3 Ni N2 C6 -160.7(5)
N1 Ni N2 C6 22.5(5)
N4 Ni N2 C9 -61(3)
N3 Ni N2 C9 34.2(4)
N1 Ni N2 C9 -142.6(4)
N2 Ni N3 C14 157.7(5)
N4 Ni N3 C14 -27.0(5)
N1 Ni N3 C14 -103(4)
N2 Ni N3 C11 -31.0(5)
N4 Ni N3 C11 144.3(5)
N1 Ni N3 C11 68(4)
N2 Ni N4 C16 118(2)
N3 Ni N4 C16 22.8(5)
N1 Ni N4 C16 -160.3(5)
N2 Ni N4 C19 -47(3)
N3 Ni N4 C19 -141.6(4)
N1 Ni N4 C19 35.3(4)
C4 N1 C1 C2 0.4(6)
Ni N1 C1 C2 -172.5(4)
C4 N1 C1 C20 -170.3(5)
Ni N1 C1 C20 16.8(7)
N1 C1 C2 C3 -2.1(6)
C20 C1 C2 C3 167.4(6)
N1 C1 C2 C21 177.4(7)
C20 C1 C2 C21 -13.1(11)
C1 C2 C3 C4 2.9(6)
C21 C2 C3 C4 -176.6(6)
C1 C2 C3 C22 -173.8(6)
C21 C2 C3 C22 6.7(11)
C1 N1 C4 C3 1.5(6)
Ni N1 C4 C3 174.7(4)
C1 N1 C4 C5 -172.7(5)
Ni N1 C4 C5 0.5(7)
C2 C3 C4 N1 -2.8(6)
C22 C3 C4 N1 174.2(6)
C2 C3 C4 C5 171.0(5)
C22 C3 C4 C5 -12.0(10)
N1 C4 C5 C6 43.5(7)
C3 C4 C5 C6 -129.7(6)
N1 C4 C5 C23 -79.2(7)
C3 C4 C5 C23 107.6(7)
C9 N2 C6 C7 0.4(7)
Ni N2 C6 C7 -166.6(4)
C9 N2 C6 C5 -177.0(5)
Ni N2 C6 C5 16.1(8)
C4 C5 C6 N2 -52.9(7)
C23 C5 C6 N2 74.6(7)
C4 C5 C6 C7 130.2(6)
C23 C5 C6 C7 -102.3(7)
N2 C6 C7 C8 1.3(7)
C5 C6 C7 C8 178.4(6)
C6 C7 C8 C9 -2.3(7)
C6 N2 C9 C10 169.5(6)
Ni N2 C9 C10 -23.0(8)
C6 N2 C9 C8 -1.8(6)
Ni N2 C9 C8 165.7(4)
C7 C8 C9 C10 -168.6(6)
C7 C8 C9 N2 2.6(7)
N2 C9 C10 C11 -6.2(9)
C8 C9 C10 C11 163.4(6)
N2 C9 C10 C29 177.4(5)
C8 C9 C10 C29 -13.0(9)
C14 N3 C11 C12 1.2(6)
Ni N3 C11 C12 -171.4(4)
C14 N3 C11 C10 -173.4(5)
Ni N3 C11 C10 14.0(8)
C9 C10 C11 N3 10.5(9)
C29 C10 C11 N3 -173.5(5)
C9 C10 C11 C12 -162.7(6)
C29 C10 C11 C12 13.3(10)
N3 C11 C12 C13 -2.8(6)
C10 C11 C12 C13 171.0(6)
N3 C11 C12 C35 177.1(7)
C10 C11 C12 C35 -9.0(11)
C11 C12 C13 C14 3.4(7)
C35 C12 C13 C14 -176.6(7)
C11 C12 C13 C36 -179.0(7)
C35 C12 C13 C36 1.0(12)
C11 N3 C14 C13 1.0(7)
Ni N3 C14 C13 173.6(4)
C11 N3 C14 C15 -176.4(5)
Ni N3 C14 C15 -3.7(8)
C12 C13 C14 N3 -2.8(7)
C36 C13 C14 N3 179.5(7)
C12 C13 C14 C15 174.4(6)
C36 C13 C14 C15 -3.4(11)
N3 C14 C15 C16 44.6(8)
C13 C14 C15 C16 -132.3(6)
N3 C14 C15 C37 -82.8(7)
C13 C14 C15 C37 100.3(7)
C19 N4 C16 C17 0.1(7)
Ni N4 C16 C17 -166.4(4)
C19 N4 C16 C15 179.9(5)
Ni N4 C16 C15 13.4(9)
C37 C15 C16 N4 76.8(7)
C14 C15 C16 N4 -50.5(8)
C37 C15 C16 C17 -103.4(7)
C14 C15 C16 C17 129.3(7)
N4 C16 C17 C18 2.9(8)
C15 C16 C17 C18 -176.9(6)
C16 C17 C18 C19 -4.6(8)
C16 N4 C19 C20 170.8(6)
Ni N4 C19 C20 -22.1(8)
C16 N4 C19 C18 -2.9(7)
Ni N4 C19 C18 164.1(4)
C17 C18 C19 C20 -168.9(6)
C17 C18 C19 N4 4.7(7)
N4 C19 C20 C1 -8.0(9)
C18 C19 C20 C1 164.5(6)
N4 C19 C20 C43 174.6(5)
C18 C19 C20 C43 -12.8(9)
C2 C1 C20 C19 -157.7(6)
N1 C1 C20 C19 10.6(8)
C2 C1 C20 C43 19.3(9)
N1 C1 C20 C43 -172.3(5)
C1 C2 C21 F2 82.7(10)
C3 C2 C21 F2 -97.9(9)
C1 C2 C21 F1 -39.3(11)
C3 C2 C21 F1 140.1(7)
C1 C2 C21 F3 -154.0(7)
C3 C2 C21 F3 25.4(11)
C2 C3 C22 F5 -84.0(8)
C4 C3 C22 F5 99.8(7)
C2 C3 C22 F6 156.1(6)
C4 C3 C22 F6 -20.0(9)
C2 C3 C22 F4 37.4(10)
C4 C3 C22 F4 -138.8(6)
C6 C5 C23 C28 -94.6(7)
C4 C5 C23 C28 27.8(9)
C6 C5 C23 C24 82.7(7)
C4 C5 C23 C24 -155.0(5)
C28 C23 C24 C25 4.3(10)
C5 C23 C24 C25 -173.1(6)
C23 C24 C25 C26 -2.8(11)
C24 C25 C26 C27 1.0(13)
C25 C26 C27 C28 -0.9(13)
C24 C23 C28 C27 -4.1(10)
C5 C23 C28 C27 173.2(6)
C26 C27 C28 C23 2.5(12)
C9 C10 C29 C30 89.7(9)
C11 C10 C29 C30 -86.6(10)
C9 C10 C29 C34 -90.6(8)
C11 C10 C29 C34 93.1(8)
C34 C29 C30 C31 1.9(15)
C10 C29 C30 C31 -178.4(9)
C29 C30 C31 C32 0.2(18)
C30 C31 C32 C33 0(2)
C31 C32 C33 C34 -1.5(18)
C30 C29 C34 C33 -3.9(13)
C10 C29 C34 C33 176.4(7)
C32 C33 C34 C29 3.7(14)
C13 C12 C35 F8 -89.8(11)
C11 C12 C35 F8 90.3(10)
C13 C12 C35 F7 134.3(7)
C11 C12 C35 F7 -45.7(12)
C13 C12 C35 F9 31.2(10)
C11 C12 C35 F9 -148.8(6)
C12 C13 C36 F11 -80.8(11)
C14 C13 C36 F11 96.4(10)
C12 C13 C36 F10 48.6(11)
C14 C13 C36 F10 -134.2(7)
C12 C13 C36 F12 157.3(7)
C14 C13 C36 F12 -25.5(11)
C16 C15 C37 C38 -161.8(6)
C14 C15 C37 C38 -37.6(8)
C16 C15 C37 C42 24.9(8)
C14 C15 C37 C42 149.1(6)
C42 C37 C38 C39 2.3(11)
C15 C37 C38 C39 -171.1(7)
C37 C38 C39 C40 -2.2(13)
C38 C39 C40 C41 1.1(14)
C39 C40 C41 C42 -0.3(14)
C40 C41 C42 C37 0.5(13)
C38 C37 C42 C41 -1.5(11)
C15 C37 C42 C41 172.0(6)
C19 C20 C43 C44 86.5(7)
C1 C20 C43 C44 -90.7(7)
C19 C20 C43 C48 -88.4(7)
C1 C20 C43 C48 94.4(7)
C48 C43 C44 C45 0.1(10)
C20 C43 C44 C45 -174.7(6)
C43 C44 C45 C46 -1.0(11)
C44 C45 C46 C47 1.2(12)
C45 C46 C47 C48 -0.6(12)
C44 C43 C48 C47 0.5(10)
C20 C43 C48 C47 175.5(6)
C46 C47 C48 C43 -0.3(11)
